data_1560087
loop_
_publ_author_name
'Payne, Jack'
'McKeown, Paul'
'Driscoll, Oliver'
'Kociok-K\"ohn, Gabriele'
'Emanuelsson, Emma A. C.'
'Jones, Matthew D.'

_publ_section_title
;
 Make or break: Mg(ii)- and Zn(ii)-catalen complexes for PLA production
 and recycling of commodity polyesters
;
_journal_issue 8
_journal_name_full 'Polymer Chemistry'
_journal_page_first 1086
_journal_page_last 1096
_journal_paper_doi 10.1039/D0PY01519A
_journal_volume 12
_journal_year 2021
_chemical_formula_moiety 'C62 H92 N4 O4 Zn2, 3(C7 H8)'
_chemical_formula_sum 'C83 H116 N4 O4 Zn2'
_chemical_formula_weight 1364.53
_space_group_crystal_system triclinic
_space_group_IT_number 2
_space_group_name_Hall '-P 1'
_space_group_name_H-M_alt 'P -1'
_atom_sites_solution_hydrogens mixed
_atom_sites_solution_primary dual
_audit_creation_method SHELXL-2018/3
_audit_update_record
;
2020-10-29 deposited with the CCDC.	2020-12-26 downloaded from the CCDC.
;
_cell_angle_alpha 98.426(2)
_cell_angle_beta 105.508(2)
_cell_angle_gamma 99.504(2)
_cell_formula_units_Z 1
_cell_length_a 9.5822(2)
_cell_length_b 13.6635(3)
_cell_length_c 15.4413(3)
_cell_measurement_reflns_used 16460
_cell_measurement_temperature 150(2)
_cell_measurement_theta_max 28.0390
_cell_measurement_theta_min 3.6230
_cell_volume 1882.26(7)
_computing_cell_refinement 'CrysAlisPro 1.171.40.67a (Rigaku OD, 2019)'
_computing_data_collection 'CrysAlisPro 1.171.40.67a (Rigaku OD, 2019)'
_computing_data_reduction 'CrysAlisPro 1.171.40.67a (Rigaku OD, 2019)'
_computing_molecular_graphics 'ORTEP3 for Windows - Farrugia, L. J. J. Appl. Crystallogr. 1997, 30, 565'
_computing_publication_material
;
 'WinGX publication routines, Farrugia, 
 L. J., J. Appl. Crystallogr., 1999, 32, 837-838
;
_computing_structure_refinement
;
 SHELXL-2018/3 (Sheldrick, 2018)
 Sheldrick GM (2008) Acta Crystallogr A64:112--122 and 
 C. B. H\"ubschle, G. M. Sheldrick and B. Dittrich
 ShelXle: a Qt graphical user interface for SHELXL
 J. Appl. Cryst., 44, (2011) 1281-1284.
;
_computing_structure_solution
; 
 SHELXT
 Sheldrick, G. M. (2008). Acta Cryst. A64, 112-122.
;
_diffrn_ambient_environment N~2~
_diffrn_ambient_temperature 150.0(3)
_diffrn_detector 'CCD plate'
_diffrn_detector_area_resol_mean 16.1468
_diffrn_detector_type EosS2
_diffrn_measured_fraction_theta_full 0.998
_diffrn_measured_fraction_theta_max 0.912
_diffrn_measurement_device 'four-circle diffractometer'
_diffrn_measurement_device_type 'New Xcalibur, EosS2'
_diffrn_measurement_method '\w scans'
_diffrn_radiation_monochromator graphite
_diffrn_radiation_probe x-ray
_diffrn_radiation_type 'Mo K\a'
_diffrn_radiation_wavelength 0.71073
_diffrn_reflns_av_R_equivalents 0.0391
_diffrn_reflns_av_unetI/netI 0.0342
_diffrn_reflns_Laue_measured_fraction_full 0.998
_diffrn_reflns_Laue_measured_fraction_max 0.912
_diffrn_reflns_limit_h_max 12
_diffrn_reflns_limit_h_min -12
_diffrn_reflns_limit_k_max 18
_diffrn_reflns_limit_k_min -17
_diffrn_reflns_limit_l_max 20
_diffrn_reflns_limit_l_min -20
_diffrn_reflns_number 45742
_diffrn_reflns_point_group_measured_fraction_full 0.998
_diffrn_reflns_point_group_measured_fraction_max 0.912
_diffrn_reflns_theta_full 25.242
_diffrn_reflns_theta_max 28.351
_diffrn_reflns_theta_min 3.360
_diffrn_source 'fine-focus sealed X-ray tube'
_diffrn_source_type 'Enhance (Mo) X-ray Source'
_exptl_absorpt_coefficient_mu 0.688
_exptl_absorpt_correction_T_max 1.00000
_exptl_absorpt_correction_T_min 0.94878
_exptl_absorpt_correction_type multi-scan
_exptl_absorpt_process_details
;
CrysAlisPro 1.171.40.67a (Rigaku Oxford Diffraction, 2019)
Empirical absorption correction using spherical harmonics,
 implemented in SCALE3 ABSPACK scaling algorithm.
;
_exptl_crystal_colour colourless
_exptl_crystal_density_diffrn 1.204
_exptl_crystal_description block
_exptl_crystal_F_000 734
_exptl_crystal_size_max 0.414
_exptl_crystal_size_mid 0.250
_exptl_crystal_size_min 0.164
_refine_diff_density_max 0.736
_refine_diff_density_min -0.370
_refine_diff_density_rms 0.059
_refine_ls_extinction_method none
_refine_ls_goodness_of_fit_ref 1.052
_refine_ls_hydrogen_treatment mixed
_refine_ls_matrix_type full
_refine_ls_number_parameters 457
_refine_ls_number_reflns 8588
_refine_ls_number_restraints 1
_refine_ls_restrained_S_all 1.052
_refine_ls_R_factor_all 0.0539
_refine_ls_R_factor_gt 0.0363
_refine_ls_shift/su_max 0.001
_refine_ls_shift/su_mean 0.000
_refine_ls_structure_factor_coef Fsqd
_refine_ls_weighting_details 'w=1/[\s^2^(Fo^2^)+(0.0418P)^2^+1.0650P] where P=(Fo^2^+2Fc^2^)/3'
_refine_ls_weighting_scheme calc
_refine_ls_wR_factor_gt 0.0848
_refine_ls_wR_factor_ref 0.0939
_reflns_Friedel_coverage 0.000
_reflns_number_gt 7005
_reflns_number_total 8588
_reflns_threshold_expression 'I > 2\s(I)'
_cod_data_source_file d0py01519a2.cif
_cod_data_source_block Zn(1)2
_cod_depositor_comments 'Adding full bibliography for 1560087--1560093.cif.'
_cod_database_code 1560087
_shelx_shelxl_version_number 2018/3
_shelx_space_group_comment
;
The symmetry employed for this shelxl refinement is uniquely defined
by the following loop, which should always be used as a source of
symmetry information in preference to the above space-group names.
They are only intended as comments.
;
_shelx_estimated_absorpt_t_min 0.764
_shelx_estimated_absorpt_t_max 0.895
_oxdiff_exptl_absorpt_empirical_full_min 0.892
_oxdiff_exptl_absorpt_empirical_full_max 1.119
_oxdiff_exptl_absorpt_empirical_details
;
Empirical correction (ABSPACK) includes:
- Absorption correction using spherical harmonics
- Frame scaling
;

loop_
_space_group_symop_operation_xyz
'x, y, z'
'-x, -y, -z'

loop_
_atom_site_label
_atom_site_type_symbol
_atom_site_fract_x
_atom_site_fract_y
_atom_site_fract_z
_atom_site_U_iso_or_equiv
_atom_site_adp_type
_atom_site_occupancy
_atom_site_site_symmetry_order
_atom_site_calc_flag
_atom_site_refinement_flags_posn
_atom_site_refinement_flags_adp
_atom_site_refinement_flags_occupancy
_atom_site_disorder_assembly
_atom_site_disorder_group
Zn1 Zn 0.42523(2) 0.41681(2) 0.52810(2) 0.01816(7) Uani 1 1 d . . . . .
O1 O 0.52203(12) 0.43077(9) 0.42446(8) 0.0171(2) Uani 1 1 d . . . . .
N1 N 0.24337(16) 0.43928(12) 0.41266(10) 0.0187(3) Uani 1 1 d D . . . .
H1 H 0.254(2) 0.4992(12) 0.4104(15) 0.025(6) Uiso 1 1 d D . . . .
C1 C 0.42034(19) 0.38672(13) 0.34165(12) 0.0178(3) Uani 1 1 d . . . . .
O2 O 0.57059(13) 0.36913(9) 0.61786(9) 0.0215(3) Uani 1 1 d . . . . .
N2 N 0.25299(16) 0.31802(11) 0.53883(10) 0.0206(3) Uani 1 1 d . . . . .
C2 C 0.45925(19) 0.34256(13) 0.26601(12) 0.0192(4) Uani 1 1 d . . . . .
C3 C 0.3439(2) 0.29347(14) 0.18660(12) 0.0221(4) Uani 1 1 d . . . . .
H3 H 0.369358 0.263436 0.135069 0.026 Uiso 1 1 calc R U . . .
C4 C 0.1942(2) 0.28611(14) 0.17876(12) 0.0215(4) Uani 1 1 d . . . . .
C5 C 0.15892(19) 0.33346(14) 0.25389(12) 0.0208(4) Uani 1 1 d . . . . .
H5 H 0.057991 0.331236 0.250616 0.025 Uiso 1 1 calc R U . . .
C6 C 0.26953(19) 0.38370(13) 0.33322(12) 0.0183(3) Uani 1 1 d . . . . .
C7 C 0.62211(19) 0.34595(14) 0.26975(12) 0.0219(4) Uani 1 1 d . . . . .
C8 C 0.6881(2) 0.28460(15) 0.34015(14) 0.0284(4) Uani 1 1 d . . . . .
H8A H 0.687981 0.316497 0.401259 0.043 Uiso 1 1 calc R U . . .
H8B H 0.790021 0.282786 0.340498 0.043 Uiso 1 1 calc R U . . .
H8C H 0.628259 0.215365 0.323603 0.043 Uiso 1 1 calc R U . . .
C9 C 0.7100(2) 0.45586(15) 0.29615(14) 0.0276(4) Uani 1 1 d . . . . .
H9A H 0.659795 0.495750 0.254806 0.041 Uiso 1 1 calc R U . . .
H9B H 0.810134 0.457668 0.291062 0.041 Uiso 1 1 calc R U . . .
H9C H 0.716264 0.484417 0.359448 0.041 Uiso 1 1 calc R U . . .
C10 C 0.6378(2) 0.29981(18) 0.17715(14) 0.0344(5) Uani 1 1 d . . . . .
H10A H 0.743102 0.305800 0.182112 0.052 Uiso 1 1 calc R U . . .
H10B H 0.592744 0.335958 0.130361 0.052 Uiso 1 1 calc R U . . .
H10C H 0.587561 0.228165 0.159733 0.052 Uiso 1 1 calc R U . . .
C11 C 0.0701(2) 0.23114(15) 0.09092(13) 0.0270(4) Uani 1 1 d . . . . .
C12 C -0.0321(3) 0.14611(18) 0.11319(15) 0.0405(5) Uani 1 1 d . . . . .
H12A H 0.024096 0.095920 0.134338 0.061 Uiso 1 1 calc R U . . .
H12B H -0.114448 0.113506 0.058003 0.061 Uiso 1 1 calc R U . . .
H12C H -0.071271 0.174524 0.161471 0.061 Uiso 1 1 calc R U . . .
C13 C -0.0201(2) 0.30701(18) 0.05389(14) 0.0342(5) Uani 1 1 d . . . . .
H13A H -0.063367 0.335249 0.100129 0.051 Uiso 1 1 calc R U . . .
H13B H -0.099640 0.272411 -0.002110 0.051 Uiso 1 1 calc R U . . .
H13C H 0.044937 0.361823 0.039985 0.051 Uiso 1 1 calc R U . . .
C14 C 0.1307(2) 0.18490(18) 0.01594(14) 0.0372(5) Uani 1 1 d . . . . .
H14A H 0.048072 0.150917 -0.038659 0.056 Uiso 1 1 calc R U . . .
H14B H 0.187777 0.135582 0.038224 0.056 Uiso 1 1 calc R U . . .
H14C H 0.195141 0.238601 0.000263 0.056 Uiso 1 1 calc R U . . .
C15 C 0.10513(19) 0.40487(15) 0.43385(13) 0.0233(4) Uani 1 1 d . . . . .
H15A H 0.019674 0.393648 0.377987 0.028 Uiso 1 1 calc R U . . .
H15B H 0.092585 0.457349 0.480959 0.028 Uiso 1 1 calc R U . . .
C16 C 0.11008(19) 0.30672(15) 0.46908(13) 0.0241(4) Uani 1 1 d . . . . .
H16A H 0.028176 0.291048 0.496017 0.029 Uiso 1 1 calc R U . . .
H16B H 0.097778 0.250185 0.417710 0.029 Uiso 1 1 calc R U . . .
C17 C 0.26533(19) 0.26413(14) 0.60026(12) 0.0217(4) Uani 1 1 d . . . . .
H17 H 0.175592 0.224429 0.602532 0.026 Uiso 1 1 calc R U . . .
C18 C 0.3989(2) 0.25625(14) 0.66657(12) 0.0224(4) Uani 1 1 d . . . . .
C19 C 0.3787(2) 0.18858(15) 0.72542(13) 0.0262(4) Uani 1 1 d . . . . .
H19 H 0.280704 0.160976 0.724932 0.031 Uiso 1 1 calc R U . . .
C20 C 0.4948(2) 0.16133(14) 0.78303(13) 0.0265(4) Uani 1 1 d . . . . .
C21 C 0.6371(2) 0.20209(14) 0.77870(13) 0.0249(4) Uani 1 1 d . . . . .
H21 H 0.718866 0.182253 0.816680 0.030 Uiso 1 1 calc R U . . .
C22 C 0.6670(2) 0.26875(14) 0.72344(12) 0.0215(4) Uani 1 1 d . . . . .
C23 C 0.5450(2) 0.30154(13) 0.66693(12) 0.0204(4) Uani 1 1 d . . . . .
C24 C 0.8267(2) 0.30854(15) 0.72379(13) 0.0252(4) Uani 1 1 d . . . . .
C25 C 0.9383(2) 0.25462(18) 0.77850(15) 0.0358(5) Uani 1 1 d . . . . .
H25A H 0.907957 0.181527 0.753853 0.054 Uiso 1 1 calc R U . . .
H25B H 0.941030 0.267980 0.843111 0.054 Uiso 1 1 calc R U . . .
H25C H 1.037020 0.279954 0.773443 0.054 Uiso 1 1 calc R U . . .
C26 C 0.8745(2) 0.42198(16) 0.76801(15) 0.0314(5) Uani 1 1 d . . . . .
H26A H 0.969969 0.450065 0.759851 0.047 Uiso 1 1 calc R U . . .
H26B H 0.884220 0.430658 0.833644 0.047 Uiso 1 1 calc R U . . .
H26C H 0.799610 0.457492 0.738702 0.047 Uiso 1 1 calc R U . . .
C27 C 0.8394(2) 0.29167(18) 0.62555(14) 0.0348(5) Uani 1 1 d . . . . .
H27A H 0.815867 0.218871 0.599807 0.052 Uiso 1 1 calc R U . . .
H27B H 0.940689 0.320947 0.626990 0.052 Uiso 1 1 calc R U . . .
H27C H 0.769648 0.324460 0.587380 0.052 Uiso 1 1 calc R U . . .
C28 C 0.4778(2) 0.09086(16) 0.85022(14) 0.0330(5) Uani 1 1 d . . . . .
C29 C 0.3154(3) 0.0409(2) 0.83426(17) 0.0523(7) Uani 1 1 d . . . . .
H29A H 0.309156 -0.002915 0.878600 0.078 Uiso 1 1 calc R U . . .
H29B H 0.274222 0.000198 0.771851 0.078 Uiso 1 1 calc R U . . .
H29C H 0.258809 0.093332 0.842102 0.078 Uiso 1 1 calc R U . . .
C30 C 0.5368(3) 0.15367(19) 0.94833(15) 0.0426(6) Uani 1 1 d . . . . .
H30A H 0.641219 0.186236 0.960946 0.064 Uiso 1 1 calc R U . . .
H30B H 0.527853 0.109259 0.991853 0.064 Uiso 1 1 calc R U . . .
H30C H 0.479005 0.205664 0.954888 0.064 Uiso 1 1 calc R U . . .
C31 C 0.5649(4) 0.00766(19) 0.8405(2) 0.0557(7) Uani 1 1 d . . . . .
H31A H 0.549424 -0.038427 0.881662 0.084 Uiso 1 1 calc R U . . .
H31B H 0.670680 0.038387 0.856487 0.084 Uiso 1 1 calc R U . . .
H31C H 0.530226 -0.030262 0.776953 0.084 Uiso 1 1 calc R U . . .
C32 C 0.2484(3) 0.00698(17) 0.48732(16) 0.0379(5) Uani 1 1 d . . . . .
C33 C 0.3766(3) 0.07576(18) 0.49400(17) 0.0411(5) Uani 1 1 d . . . . .
H33 H 0.460798 0.086030 0.546241 0.049 Uiso 1 1 calc R U . . .
C34 C 0.3832(3) 0.12951(19) 0.4254(2) 0.0488(6) Uani 1 1 d . . . . .
H34 H 0.471135 0.177352 0.431711 0.059 Uiso 1 1 calc R U . . .
C35 C 0.2645(3) 0.11455(19) 0.3487(2) 0.0511(7) Uani 1 1 d . . . . .
H35 H 0.270494 0.150371 0.301040 0.061 Uiso 1 1 calc R U . . .
C36 C 0.1363(3) 0.0470(2) 0.34125(19) 0.0516(7) Uani 1 1 d . . . . .
H36 H 0.052859 0.036996 0.288626 0.062 Uiso 1 1 calc R U . . .
C37 C 0.1282(3) -0.00636(19) 0.40996(18) 0.0459(6) Uani 1 1 d . . . . .
H37 H 0.038950 -0.052746 0.403965 0.055 Uiso 1 1 calc R U . . .
C38 C 0.2410(4) -0.0522(2) 0.56150(18) 0.0544(7) Uani 1 1 d . . . . .
H38A H 0.263973 -0.118412 0.544977 0.082 Uiso 1 1 calc R U . . .
H38B H 0.141038 -0.061750 0.568186 0.082 Uiso 1 1 calc R U . . .
H38C H 0.313112 -0.014945 0.619615 0.082 Uiso 1 1 calc R U . . .
C41 C 0.4446(7) 0.5156(4) 0.0248(4) 0.0622(17) Uani 0.5 1 d G . P A -1
C42 C 0.4218(6) 0.4444(4) -0.0546(4) 0.066(3) Uani 0.5 1 d G . P A -1
H42 H 0.323925 0.410251 -0.089993 0.080 Uiso 0.5 1 calc R U P A -1
C43 C 0.5422(8) 0.4233(4) -0.0822(4) 0.086(3) Uani 0.5 1 d G . P A -1
H43 H 0.526585 0.374741 -0.136460 0.103 Uiso 0.5 1 calc R U P A -1
C44 C 0.6853(7) 0.4734(6) -0.0304(5) 0.122(8) Uani 0.5 1 d G . P A -1
H44 H 0.767603 0.458950 -0.049294 0.146 Uiso 0.5 1 calc R U P A -1
C45 C 0.7081(6) 0.5445(5) 0.0490(4) 0.087(3) Uani 0.5 1 d G . P A -1
H45 H 0.805963 0.578669 0.084342 0.105 Uiso 0.5 1 calc R U P A -1
C46 C 0.5877(8) 0.5656(3) 0.0766(3) 0.095(5) Uani 0.5 1 d G . P A -1
H46 H 0.603305 0.614181 0.130811 0.114 Uiso 0.5 1 calc R U P A -1
C47 C 0.3234(15) 0.5370(11) 0.0499(16) 0.182(12) Uani 0.5 1 d . . P A -1
H47A H 0.343553 0.608983 0.077878 0.273 Uiso 0.5 1 calc R U P A -1
H47B H 0.304254 0.496009 0.094208 0.273 Uiso 0.5 1 calc R U P A -1
H47C H 0.236456 0.521102 -0.004526 0.273 Uiso 0.5 1 calc R U P A -1

loop_
_atom_site_aniso_label
_atom_site_aniso_U_11
_atom_site_aniso_U_22
_atom_site_aniso_U_33
_atom_site_aniso_U_23
_atom_site_aniso_U_13
_atom_site_aniso_U_12
Zn1 0.01600(11) 0.01995(11) 0.01726(11) 0.00455(8) 0.00395(8) 0.00132(8)
O1 0.0157(6) 0.0188(6) 0.0153(6) 0.0029(5) 0.0031(5) 0.0022(5)
N1 0.0152(7) 0.0205(8) 0.0215(8) 0.0047(6) 0.0065(6) 0.0049(6)
C1 0.0180(8) 0.0169(8) 0.0168(8) 0.0053(7) 0.0025(7) 0.0017(7)
O2 0.0195(6) 0.0225(6) 0.0234(7) 0.0104(5) 0.0063(5) 0.0024(5)
N2 0.0170(7) 0.0234(8) 0.0208(8) 0.0037(6) 0.0061(6) 0.0020(6)
C2 0.0177(8) 0.0202(9) 0.0195(9) 0.0052(7) 0.0058(7) 0.0020(7)
C3 0.0238(9) 0.0236(9) 0.0173(9) 0.0014(7) 0.0066(7) 0.0026(7)
C4 0.0205(9) 0.0219(9) 0.0181(9) 0.0038(7) 0.0020(7) 0.0006(7)
C5 0.0155(8) 0.0236(9) 0.0222(9) 0.0061(7) 0.0035(7) 0.0032(7)
C6 0.0192(8) 0.0191(8) 0.0173(8) 0.0052(7) 0.0057(7) 0.0039(7)
C7 0.0182(9) 0.0251(9) 0.0215(9) 0.0025(7) 0.0068(7) 0.0031(7)
C8 0.0198(9) 0.0300(11) 0.0355(11) 0.0078(9) 0.0066(8) 0.0074(8)
C9 0.0207(9) 0.0285(10) 0.0342(11) 0.0075(8) 0.0114(8) 0.0005(8)
C10 0.0249(10) 0.0449(13) 0.0319(11) -0.0029(9) 0.0137(9) 0.0044(9)
C11 0.0223(9) 0.0321(11) 0.0187(9) -0.0001(8) 0.0003(7) -0.0014(8)
C12 0.0376(12) 0.0388(13) 0.0295(11) 0.0020(10) -0.0003(9) -0.0128(10)
C13 0.0267(10) 0.0469(13) 0.0234(10) 0.0055(9) -0.0001(8) 0.0062(9)
C14 0.0331(11) 0.0453(13) 0.0227(10) -0.0069(9) -0.0001(9) 0.0061(10)
C15 0.0157(8) 0.0320(10) 0.0225(9) 0.0039(8) 0.0064(7) 0.0064(7)
C16 0.0146(8) 0.0325(10) 0.0223(9) 0.0030(8) 0.0048(7) -0.0001(7)
C17 0.0176(8) 0.0205(9) 0.0231(9) 0.0031(7) 0.0055(7) -0.0039(7)
C18 0.0258(9) 0.0199(9) 0.0196(9) 0.0025(7) 0.0067(7) 0.0011(7)
C19 0.0278(10) 0.0248(10) 0.0229(10) 0.0042(8) 0.0086(8) -0.0037(8)
C20 0.0337(11) 0.0232(10) 0.0182(9) 0.0043(7) 0.0059(8) -0.0029(8)
C21 0.0302(10) 0.0228(9) 0.0194(9) 0.0058(7) 0.0039(8) 0.0036(8)
C22 0.0251(9) 0.0204(9) 0.0173(9) 0.0032(7) 0.0048(7) 0.0031(7)
C23 0.0249(9) 0.0182(9) 0.0178(9) 0.0030(7) 0.0073(7) 0.0029(7)
C24 0.0255(10) 0.0295(10) 0.0230(10) 0.0102(8) 0.0078(8) 0.0077(8)
C25 0.0303(11) 0.0464(13) 0.0358(12) 0.0184(10) 0.0092(9) 0.0140(10)
C26 0.0260(10) 0.0326(11) 0.0319(11) 0.0092(9) 0.0050(8) -0.0001(8)
C27 0.0369(12) 0.0481(13) 0.0290(11) 0.0138(10) 0.0161(9) 0.0201(10)
C28 0.0421(12) 0.0302(11) 0.0231(10) 0.0107(8) 0.0078(9) -0.0039(9)
C29 0.0507(15) 0.0579(16) 0.0371(13) 0.0261(12) 0.0041(11) -0.0187(12)
C30 0.0524(14) 0.0452(14) 0.0236(11) 0.0128(10) 0.0072(10) -0.0061(11)
C31 0.088(2) 0.0348(13) 0.0587(17) 0.0288(12) 0.0339(15) 0.0145(13)
C32 0.0545(14) 0.0279(11) 0.0363(12) 0.0061(9) 0.0180(11) 0.0159(10)
C33 0.0446(13) 0.0349(12) 0.0465(14) 0.0022(10) 0.0159(11) 0.0173(10)
C34 0.0541(16) 0.0375(13) 0.0706(19) 0.0141(13) 0.0391(14) 0.0163(12)
C35 0.080(2) 0.0392(14) 0.0554(16) 0.0224(12) 0.0390(15) 0.0280(14)
C36 0.0665(18) 0.0445(15) 0.0458(15) 0.0133(12) 0.0107(13) 0.0232(13)
C37 0.0501(15) 0.0360(13) 0.0496(15) 0.0090(11) 0.0130(12) 0.0063(11)
C38 0.084(2) 0.0420(14) 0.0407(14) 0.0117(12) 0.0211(14) 0.0147(14)
C41 0.069(4) 0.045(3) 0.106(6) 0.041(4) 0.056(4) 0.032(3)
C42 0.075(7) 0.040(4) 0.064(4) 0.016(3) -0.008(4) 0.000(4)
C43 0.152(9) 0.045(4) 0.061(4) 0.004(3) 0.034(5) 0.026(5)
C44 0.130(19) 0.131(18) 0.152(13) 0.088(12) 0.081(12) 0.044(13)
C45 0.083(6) 0.087(6) 0.068(5) 0.028(4) 0.004(4) -0.028(4)
C46 0.158(15) 0.078(7) 0.068(5) 0.035(5) 0.060(8) 0.015(8)
C47 0.15(2) 0.088(12) 0.41(3) 0.114(15) 0.19(2) 0.073(13)

loop_
_atom_type_symbol
_atom_type_description
_atom_type_scat_dispersion_real
_atom_type_scat_dispersion_imag
_atom_type_scat_source
C C 0.0033 0.0016 'International Tables Vol C Tables 4.2.6.8 and 6.1.1.4'
H H 0.0000 0.0000 'International Tables Vol C Tables 4.2.6.8 and 6.1.1.4'
O O 0.0106 0.0060 'International Tables Vol C Tables 4.2.6.8 and 6.1.1.4'
Zn Zn 0.2839 1.4301 'International Tables Vol C Tables 4.2.6.8 and 6.1.1.4'
N N 0.0061 0.0033 'International Tables Vol C Tables 4.2.6.8 and 6.1.1.4'

loop_
_geom_angle_atom_site_label_1
_geom_angle_atom_site_label_2
_geom_angle_atom_site_label_3
_geom_angle
_geom_angle_site_symmetry_1
_geom_angle_site_symmetry_3
_geom_angle_publ_flag
O2 Zn1 N2 93.16(6) . . ?
O2 Zn1 O1 102.73(5) . 2_666 ?
N2 Zn1 O1 126.75(5) . 2_666 ?
O2 Zn1 O1 103.35(5) . . ?
N2 Zn1 O1 133.43(5) . . ?
O1 Zn1 O1 91.89(5) 2_666 . ?
O2 Zn1 N1 168.78(6) . . ?
N2 Zn1 N1 79.85(6) . . ?
O1 Zn1 N1 88.49(5) 2_666 . ?
O1 Zn1 N1 75.96(5) . . ?
O2 Zn1 Zn1 108.93(4) . 2_666 ?
N2 Zn1 Zn1 157.68(5) . 2_666 ?
O1 Zn1 Zn1 46.46(3) 2_666 2_666 ?
O1 Zn1 Zn1 45.43(3) . 2_666 ?
N1 Zn1 Zn1 78.77(4) . 2_666 ?
C1 O1 Zn1 122.20(10) . 2_666 ?
C1 O1 Zn1 109.56(10) . . ?
Zn1 O1 Zn1 88.11(5) 2_666 . ?
C6 N1 C15 118.90(15) . . ?
C6 N1 Zn1 102.32(10) . . ?
C15 N1 Zn1 105.87(11) . . ?
C6 N1 H1 109.5(15) . . ?
C15 N1 H1 110.0(15) . . ?
Zn1 N1 H1 109.6(15) . . ?
O1 C1 C2 122.93(15) . . ?
O1 C1 C6 117.99(15) . . ?
C2 C1 C6 119.06(15) . . ?
C23 O2 Zn1 127.69(11) . . ?
C17 N2 C16 120.38(15) . . ?
C17 N2 Zn1 123.04(12) . . ?
C16 N2 Zn1 116.53(12) . . ?
C3 C2 C1 117.56(16) . . ?
C3 C2 C7 120.76(16) . . ?
C1 C2 C7 121.68(15) . . ?
C4 C3 C2 123.90(17) . . ?
C4 C3 H3 118.0 . . ?
C2 C3 H3 118.0 . . ?
C3 C4 C5 117.30(16) . . ?
C3 C4 C11 122.71(16) . . ?
C5 C4 C11 119.97(16) . . ?
C6 C5 C4 120.60(16) . . ?
C6 C5 H5 119.7 . . ?
C4 C5 H5 119.7 . . ?
C5 C6 C1 121.48(16) . . ?
C5 C6 N1 124.27(15) . . ?
C1 C6 N1 114.23(15) . . ?
C10 C7 C9 107.21(16) . . ?
C10 C7 C8 107.86(16) . . ?
C9 C7 C8 110.55(15) . . ?
C10 C7 C2 112.27(15) . . ?
C9 C7 C2 110.22(15) . . ?
C8 C7 C2 108.70(15) . . ?
C7 C8 H8A 109.5 . . ?
C7 C8 H8B 109.5 . . ?
H8A C8 H8B 109.5 . . ?
C7 C8 H8C 109.5 . . ?
H8A C8 H8C 109.5 . . ?
H8B C8 H8C 109.5 . . ?
C7 C9 H9A 109.5 . . ?
C7 C9 H9B 109.5 . . ?
H9A C9 H9B 109.5 . . ?
C7 C9 H9C 109.5 . . ?
H9A C9 H9C 109.5 . . ?
H9B C9 H9C 109.5 . . ?
C7 C10 H10A 109.5 . . ?
C7 C10 H10B 109.5 . . ?
H10A C10 H10B 109.5 . . ?
C7 C10 H10C 109.5 . . ?
H10A C10 H10C 109.5 . . ?
H10B C10 H10C 109.5 . . ?
C14 C11 C12 108.52(18) . . ?
C14 C11 C13 108.38(17) . . ?
C12 C11 C13 109.19(17) . . ?
C14 C11 C4 112.25(16) . . ?
C12 C11 C4 109.40(16) . . ?
C13 C11 C4 109.05(16) . . ?
C11 C12 H12A 109.5 . . ?
C11 C12 H12B 109.5 . . ?
H12A C12 H12B 109.5 . . ?
C11 C12 H12C 109.5 . . ?
H12A C12 H12C 109.5 . . ?
H12B C12 H12C 109.5 . . ?
C11 C13 H13A 109.5 . . ?
C11 C13 H13B 109.5 . . ?
H13A C13 H13B 109.5 . . ?
C11 C13 H13C 109.5 . . ?
H13A C13 H13C 109.5 . . ?
H13B C13 H13C 109.5 . . ?
C11 C14 H14A 109.5 . . ?
C11 C14 H14B 109.5 . . ?
H14A C14 H14B 109.5 . . ?
C11 C14 H14C 109.5 . . ?
H14A C14 H14C 109.5 . . ?
H14B C14 H14C 109.5 . . ?
N1 C15 C16 109.51(14) . . ?
N1 C15 H15A 109.8 . . ?
C16 C15 H15A 109.8 . . ?
N1 C15 H15B 109.8 . . ?
C16 C15 H15B 109.8 . . ?
H15A C15 H15B 108.2 . . ?
N2 C16 C15 109.15(15) . . ?
N2 C16 H16A 109.9 . . ?
C15 C16 H16A 109.9 . . ?
N2 C16 H16B 109.9 . . ?
C15 C16 H16B 109.9 . . ?
H16A C16 H16B 108.3 . . ?
N2 C17 C18 127.83(17) . . ?
N2 C17 H17 116.1 . . ?
C18 C17 H17 116.1 . . ?
C19 C18 C23 120.45(17) . . ?
C19 C18 C17 115.24(16) . . ?
C23 C18 C17 123.79(17) . . ?
C20 C19 C18 122.54(18) . . ?
C20 C19 H19 118.7 . . ?
C18 C19 H19 118.7 . . ?
C19 C20 C21 116.20(17) . . ?
C19 C20 C28 124.14(18) . . ?
C21 C20 C28 119.65(18) . . ?
C22 C21 C20 125.06(18) . . ?
C22 C21 H21 117.5 . . ?
C20 C21 H21 117.5 . . ?
C21 C22 C23 118.36(17) . . ?
C21 C22 C24 120.86(16) . . ?
C23 C22 C24 120.77(16) . . ?
O2 C23 C18 123.02(16) . . ?
O2 C23 C22 119.81(16) . . ?
C18 C23 C22 117.16(16) . . ?
C25 C24 C22 112.86(16) . . ?
C25 C24 C26 107.51(17) . . ?
C22 C24 C26 109.22(16) . . ?
C25 C24 C27 106.09(16) . . ?
C22 C24 C27 110.82(16) . . ?
C26 C24 C27 110.25(17) . . ?
C24 C25 H25A 109.5 . . ?
C24 C25 H25B 109.5 . . ?
H25A C25 H25B 109.5 . . ?
C24 C25 H25C 109.5 . . ?
H25A C25 H25C 109.5 . . ?
H25B C25 H25C 109.5 . . ?
C24 C26 H26A 109.5 . . ?
C24 C26 H26B 109.5 . . ?
H26A C26 H26B 109.5 . . ?
C24 C26 H26C 109.5 . . ?
H26A C26 H26C 109.5 . . ?
H26B C26 H26C 109.5 . . ?
C24 C27 H27A 109.5 . . ?
C24 C27 H27B 109.5 . . ?
H27A C27 H27B 109.5 . . ?
C24 C27 H27C 109.5 . . ?
H27A C27 H27C 109.5 . . ?
H27B C27 H27C 109.5 . . ?
C31 C28 C29 108.6(2) . . ?
C31 C28 C30 109.6(2) . . ?
C29 C28 C30 107.46(19) . . ?
C31 C28 C20 110.37(18) . . ?
C29 C28 C20 111.94(18) . . ?
C30 C28 C20 108.78(17) . . ?
C28 C29 H29A 109.5 . . ?
C28 C29 H29B 109.5 . . ?
H29A C29 H29B 109.5 . . ?
C28 C29 H29C 109.5 . . ?
H29A C29 H29C 109.5 . . ?
H29B C29 H29C 109.5 . . ?
C28 C30 H30A 109.5 . . ?
C28 C30 H30B 109.5 . . ?
H30A C30 H30B 109.5 . . ?
C28 C30 H30C 109.5 . . ?
H30A C30 H30C 109.5 . . ?
H30B C30 H30C 109.5 . . ?
C28 C31 H31A 109.5 . . ?
C28 C31 H31B 109.5 . . ?
H31A C31 H31B 109.5 . . ?
C28 C31 H31C 109.5 . . ?
H31A C31 H31C 109.5 . . ?
H31B C31 H31C 109.5 . . ?
C37 C32 C33 118.0(2) . . ?
C37 C32 C38 121.1(2) . . ?
C33 C32 C38 120.9(2) . . ?
C34 C33 C32 120.7(2) . . ?
C34 C33 H33 119.6 . . ?
C32 C33 H33 119.6 . . ?
C35 C34 C33 120.7(2) . . ?
C35 C34 H34 119.6 . . ?
C33 C34 H34 119.6 . . ?
C34 C35 C36 119.2(2) . . ?
C34 C35 H35 120.4 . . ?
C36 C35 H35 120.4 . . ?
C35 C36 C37 120.5(3) . . ?
C35 C36 H36 119.8 . . ?
C37 C36 H36 119.8 . . ?
C36 C37 C32 120.8(2) . . ?
C36 C37 H37 119.6 . . ?
C32 C37 H37 119.6 . . ?
C32 C38 H38A 109.5 . . ?
C32 C38 H38B 109.5 . . ?
H38A C38 H38B 109.5 . . ?
C32 C38 H38C 109.5 . . ?
H38A C38 H38C 109.5 . . ?
H38B C38 H38C 109.5 . . ?
C47 C41 C42 119.1(10) . . ?
C47 C41 C46 120.9(10) . . ?
C42 C41 C46 120.0 . . ?
C43 C42 C41 120.0 . . ?
C43 C42 H42 120.0 . . ?
C41 C42 H42 120.0 . . ?
C42 C43 C44 120.0 . . ?
C42 C43 H43 120.0 . . ?
C44 C43 H43 120.0 . . ?
C45 C44 C43 120.0 . . ?
C45 C44 H44 120.0 . . ?
C43 C44 H44 120.0 . . ?
C44 C45 C46 120.0 . . ?
C44 C45 H45 120.0 . . ?
C46 C45 H45 120.0 . . ?
C45 C46 C41 120.0 . . ?
C45 C46 H46 120.0 . . ?
C41 C46 H46 120.0 . . ?
C41 C47 H47A 109.5 . . ?
C41 C47 H47B 109.5 . . ?
H47A C47 H47B 109.5 . . ?
C41 C47 H47C 109.5 . . ?
H47A C47 H47C 109.5 . . ?
H47B C47 H47C 109.5 . . ?

loop_
_geom_bond_atom_site_label_1
_geom_bond_atom_site_label_2
_geom_bond_distance
_geom_bond_site_symmetry_2
_geom_bond_publ_flag
Zn1 O2 1.9539(12) . ?
Zn1 N2 2.0124(15) . ?
Zn1 O1 2.0338(12) 2_666 ?
Zn1 O1 2.0695(12) . ?
Zn1 N1 2.2326(15) . ?
Zn1 Zn1 2.8534(4) 2_666 ?
O1 C1 1.364(2) . ?
N1 C6 1.449(2) . ?
N1 C15 1.468(2) . ?
N1 H1 0.815(15) . ?
C1 C2 1.403(2) . ?
C1 C6 1.409(2) . ?
O2 C23 1.310(2) . ?
N2 C17 1.276(2) . ?
N2 C16 1.467(2) . ?
C2 C3 1.402(2) . ?
C2 C7 1.539(2) . ?
C3 C4 1.392(3) . ?
C3 H3 0.9500 . ?
C4 C5 1.393(3) . ?
C4 C11 1.537(2) . ?
C5 C6 1.384(2) . ?
C5 H5 0.9500 . ?
C7 C10 1.532(3) . ?
C7 C9 1.533(3) . ?
C7 C8 1.536(3) . ?
C8 H8A 0.9800 . ?
C8 H8B 0.9800 . ?
C8 H8C 0.9800 . ?
C9 H9A 0.9800 . ?
C9 H9B 0.9800 . ?
C9 H9C 0.9800 . ?
C10 H10A 0.9800 . ?
C10 H10B 0.9800 . ?
C10 H10C 0.9800 . ?
C11 C14 1.531(3) . ?
C11 C12 1.532(3) . ?
C11 C13 1.534(3) . ?
C12 H12A 0.9800 . ?
C12 H12B 0.9800 . ?
C12 H12C 0.9800 . ?
C13 H13A 0.9800 . ?
C13 H13B 0.9800 . ?
C13 H13C 0.9800 . ?
C14 H14A 0.9800 . ?
C14 H14B 0.9800 . ?
C14 H14C 0.9800 . ?
C15 C16 1.522(3) . ?
C15 H15A 0.9900 . ?
C15 H15B 0.9900 . ?
C16 H16A 0.9900 . ?
C16 H16B 0.9900 . ?
C17 C18 1.441(3) . ?
C17 H17 0.9500 . ?
C18 C19 1.414(3) . ?
C18 C23 1.432(3) . ?
C19 C20 1.368(3) . ?
C19 H19 0.9500 . ?
C20 C21 1.408(3) . ?
C20 C28 1.537(3) . ?
C21 C22 1.383(3) . ?
C21 H21 0.9500 . ?
C22 C23 1.439(3) . ?
C22 C24 1.536(3) . ?
C24 C25 1.536(3) . ?
C24 C26 1.538(3) . ?
C24 C27 1.541(3) . ?
C25 H25A 0.9800 . ?
C25 H25B 0.9800 . ?
C25 H25C 0.9800 . ?
C26 H26A 0.9800 . ?
C26 H26B 0.9800 . ?
C26 H26C 0.9800 . ?
C27 H27A 0.9800 . ?
C27 H27B 0.9800 . ?
C27 H27C 0.9800 . ?
C28 C31 1.530(3) . ?
C28 C29 1.531(3) . ?
C28 C30 1.534(3) . ?
C29 H29A 0.9800 . ?
C29 H29B 0.9800 . ?
C29 H29C 0.9800 . ?
C30 H30A 0.9800 . ?
C30 H30B 0.9800 . ?
C30 H30C 0.9800 . ?
C31 H31A 0.9800 . ?
C31 H31B 0.9800 . ?
C31 H31C 0.9800 . ?
C32 C37 1.385(3) . ?
C32 C33 1.388(3) . ?
C32 C38 1.506(3) . ?
C33 C34 1.383(4) . ?
C33 H33 0.9500 . ?
C34 C35 1.368(4) . ?
C34 H34 0.9500 . ?
C35 C36 1.375(4) . ?
C35 H35 0.9500 . ?
C36 C37 1.384(4) . ?
C36 H36 0.9500 . ?
C37 H37 0.9500 . ?
C38 H38A 0.9800 . ?
C38 H38B 0.9800 . ?
C38 H38C 0.9800 . ?
C41 C47 1.379(10) . ?
C41 C42 1.3900 . ?
C41 C46 1.3900 . ?
C42 C43 1.3900 . ?
C42 H42 0.9500 . ?
C43 C44 1.3900 . ?
C43 H43 0.9500 . ?
C44 C45 1.3900 . ?
C44 H44 0.9500 . ?
C45 C46 1.3900 . ?
C45 H45 0.9500 . ?
C46 H46 0.9500 . ?
C47 H47A 0.9800 . ?
C47 H47B 0.9800 . ?
C47 H47C 0.9800 . ?

loop_
_geom_hbond_atom_site_label_D
_geom_hbond_atom_site_label_H
_geom_hbond_atom_site_label_A
_geom_hbond_distance_DH
_geom_hbond_distance_HA
_geom_hbond_distance_DA
_geom_hbond_angle_DHA
_geom_hbond_site_symmetry_A
_geom_hbond_publ_flag
N1 H1 O2 0.815(15) 2.423(18) 3.086(2) 139.2(19) 2_666 yes

loop_
_geom_torsion_atom_site_label_1
_geom_torsion_atom_site_label_2
_geom_torsion_atom_site_label_3
_geom_torsion_atom_site_label_4
_geom_torsion
_geom_torsion_site_symmetry_1
_geom_torsion_site_symmetry_2
_geom_torsion_site_symmetry_3
_geom_torsion_site_symmetry_4
_geom_torsion_publ_flag
Zn1 O1 C1 C2 109.27(16) 2_666 . . . ?
Zn1 O1 C1 C2 -150.21(14) . . . . ?
Zn1 O1 C1 C6 -72.33(18) 2_666 . . . ?
Zn1 O1 C1 C6 28.19(18) . . . . ?
O1 C1 C2 C3 175.64(16) . . . . ?
C6 C1 C2 C3 -2.7(3) . . . . ?
O1 C1 C2 C7 -3.4(3) . . . . ?
C6 C1 C2 C7 178.20(16) . . . . ?
C1 C2 C3 C4 -0.1(3) . . . . ?
C7 C2 C3 C4 179.01(17) . . . . ?
C2 C3 C4 C5 2.1(3) . . . . ?
C2 C3 C4 C11 -179.59(18) . . . . ?
C3 C4 C5 C6 -1.3(3) . . . . ?
C11 C4 C5 C6 -179.64(17) . . . . ?
C4 C5 C6 C1 -1.5(3) . . . . ?
C4 C5 C6 N1 176.68(17) . . . . ?
O1 C1 C6 C5 -174.87(16) . . . . ?
C2 C1 C6 C5 3.6(3) . . . . ?
O1 C1 C6 N1 6.8(2) . . . . ?
C2 C1 C6 N1 -174.78(15) . . . . ?
C15 N1 C6 C5 31.4(3) . . . . ?
Zn1 N1 C6 C5 147.57(15) . . . . ?
C15 N1 C6 C1 -150.23(16) . . . . ?
Zn1 N1 C6 C1 -34.11(16) . . . . ?
C3 C2 C7 C10 5.2(2) . . . . ?
C1 C2 C7 C10 -175.79(17) . . . . ?
C3 C2 C7 C9 124.62(18) . . . . ?
C1 C2 C7 C9 -56.3(2) . . . . ?
C3 C2 C7 C8 -114.06(19) . . . . ?
C1 C2 C7 C8 65.0(2) . . . . ?
C3 C4 C11 C14 1.2(3) . . . . ?
C5 C4 C11 C14 179.45(18) . . . . ?
C3 C4 C11 C12 121.7(2) . . . . ?
C5 C4 C11 C12 -60.0(2) . . . . ?
C3 C4 C11 C13 -118.9(2) . . . . ?
C5 C4 C11 C13 59.3(2) . . . . ?
C6 N1 C15 C16 71.4(2) . . . . ?
Zn1 N1 C15 C16 -42.78(16) . . . . ?
C17 N2 C16 C15 154.93(16) . . . . ?
Zn1 N2 C16 C15 -27.63(18) . . . . ?
N1 C15 C16 N2 47.25(19) . . . . ?
C16 N2 C17 C18 171.91(17) . . . . ?
Zn1 N2 C17 C18 -5.4(3) . . . . ?
N2 C17 C18 C19 -178.87(18) . . . . ?
N2 C17 C18 C23 -7.1(3) . . . . ?
C23 C18 C19 C20 -1.6(3) . . . . ?
C17 C18 C19 C20 170.42(18) . . . . ?
C18 C19 C20 C21 -1.9(3) . . . . ?
C18 C19 C20 C28 177.91(18) . . . . ?
C19 C20 C21 C22 2.1(3) . . . . ?
C28 C20 C21 C22 -177.78(18) . . . . ?
C20 C21 C22 C23 1.4(3) . . . . ?
C20 C21 C22 C24 -179.84(18) . . . . ?
Zn1 O2 C23 C18 -5.0(2) . . . . ?
Zn1 O2 C23 C22 174.04(12) . . . . ?
C19 C18 C23 O2 -175.91(17) . . . . ?
C17 C18 C23 O2 12.8(3) . . . . ?
C19 C18 C23 C22 5.0(3) . . . . ?
C17 C18 C23 C22 -166.33(17) . . . . ?
C21 C22 C23 O2 176.06(16) . . . . ?
C24 C22 C23 O2 -2.7(3) . . . . ?
C21 C22 C23 C18 -4.8(2) . . . . ?
C24 C22 C23 C18 176.42(16) . . . . ?
C21 C22 C24 C25 8.7(3) . . . . ?
C23 C22 C24 C25 -172.58(17) . . . . ?
C21 C22 C24 C26 -110.84(19) . . . . ?
C23 C22 C24 C26 67.9(2) . . . . ?
C21 C22 C24 C27 127.51(19) . . . . ?
C23 C22 C24 C27 -53.7(2) . . . . ?
C19 C20 C28 C31 130.5(2) . . . . ?
C21 C20 C28 C31 -49.7(3) . . . . ?
C19 C20 C28 C29 9.4(3) . . . . ?
C21 C20 C28 C29 -170.8(2) . . . . ?
C19 C20 C28 C30 -109.2(2) . . . . ?
C21 C20 C28 C30 70.7(3) . . . . ?
C37 C32 C33 C34 0.3(3) . . . . ?
C38 C32 C33 C34 179.6(2) . . . . ?
C32 C33 C34 C35 -1.3(4) . . . . ?
C33 C34 C35 C36 1.7(4) . . . . ?
C34 C35 C36 C37 -1.0(4) . . . . ?
C35 C36 C37 C32 0.0(4) . . . . ?
C33 C32 C37 C36 0.3(4) . . . . ?
C38 C32 C37 C36 -179.0(2) . . . . ?
C47 C41 C42 C43 178.6(10) . . . . ?
C46 C41 C42 C43 0.0 . . . . ?
C41 C42 C43 C44 0.0 . . . . ?
C42 C43 C44 C45 0.0 . . . . ?
C43 C44 C45 C46 0.0 . . . . ?
C44 C45 C46 C41 0.0 . . . . ?
C47 C41 C46 C45 -178.6(10) . . . . ?
C42 C41 C46 C45 0.0 . . . . ?
